data_1567835
loop_
_publ_author_name
'Cai, Bao-Gui'
'Bao, Ye-Peng'
'Pei, Chao'
'Li, Qian'
'Li, Lei'
'Koenigs, Rene M.'
'Xuan, Jun'

_publ_section_title
;
 Photochemical synthesis of 1,2,4-triazoles <i>via</i> addition reaction
 of triplet intermediates to diazoalkanes and azomethine ylide
 intermediates.
;
_journal_issue 44
_journal_name_full 'Chemical science'
_journal_page_first 13141
_journal_page_last 13146
_journal_paper_doi 10.1039/d2sc04720a
_journal_volume 13
_journal_year 2022
_chemical_formula_moiety 'C21 H27 N3 O6'
_chemical_formula_sum 'C21 H27 N3 O6'
_chemical_formula_weight 417.45
_space_group_crystal_system triclinic
_space_group_IT_number 2
_space_group_name_Hall '-P 1'
_space_group_name_H-M_alt 'P -1'
_atom_sites_solution_hydrogens geom
_atom_sites_solution_primary dual
_audit_creation_date 2021-12-30
_audit_creation_method
;
Olex2 1.5-beta
(compiled 2021.12.09 svn.r5202d8cf for OlexSys, GUI svn.r6439)
;
_audit_update_record
;
2022-04-14 deposited with the CCDC.	2022-10-24 downloaded from the CCDC.
;
_cell_angle_alpha 77.872(6)
_cell_angle_beta 89.269(6)
_cell_angle_gamma 87.510(6)
_cell_formula_units_Z 4
_cell_length_a 9.4970(7)
_cell_length_b 14.1349(10)
_cell_length_c 16.2663(11)
_cell_measurement_reflns_used 5240
_cell_measurement_temperature 169.99(10)
_cell_measurement_theta_max 28.1840
_cell_measurement_theta_min 2.5570
_cell_volume 2132.8(3)
_computing_cell_refinement 'CrysAlisPro 1.171.38.43f (Rigaku OD, 2015)'
_computing_data_collection 'CrysAlisPro 1.171.38.43f (Rigaku OD, 2015)'
_computing_data_reduction 'CrysAlisPro 1.171.38.43f (Rigaku OD, 2015)'
_computing_molecular_graphics 'Olex2 1.5-beta (Dolomanov et al., 2009)'
_computing_publication_material 'Olex2 1.5-beta (Dolomanov et al., 2009)'
_computing_structure_refinement 'SHELXL 2017/1 (Sheldrick, 2015)'
_computing_structure_solution 'SHELXT 2018/2 (Sheldrick, 2018)'
_diffrn_ambient_environment N~2~
_diffrn_ambient_temperature 169.99(10)
_diffrn_detector 'CCD plate'
_diffrn_detector_area_resol_mean 5.2684
_diffrn_detector_type AtlasS2
_diffrn_measured_fraction_theta_full 1.000
_diffrn_measured_fraction_theta_max 1.000
_diffrn_measurement_details
;
List of Runs (angles in degrees, time in seconds):

  # Type    Start    End  Width  t~exp~   \w     \q     \k     \f   Frames
#--------------------------------------------------------------------------
  1  \w    -12.00  84.00   1.00    5.00    --   11.90  57.00  30.00   96
  2  \w     37.00  64.00   1.00    5.00    --   11.90 178.00-150.00   27
  3  \w    -17.00  79.00   1.00    5.00    --   11.90  77.00 150.00   96
  4  \w    -58.00  40.00   1.00    5.00    --   11.90 -57.00-120.00   98
;
_diffrn_measurement_device 'four-circle diffractometer'
_diffrn_measurement_device_type 'SuperNova, Dual, Cu at zero, AtlasS2'
_diffrn_measurement_method '\w scans'
_diffrn_orient_matrix_type 'CrysAlisPro convention (1999,Acta A55,543-557)'
_diffrn_orient_matrix_UB_11 -0.0119534000
_diffrn_orient_matrix_UB_12 -0.0397909000
_diffrn_orient_matrix_UB_13 0.0336263000
_diffrn_orient_matrix_UB_21 0.0578750000
_diffrn_orient_matrix_UB_22 0.0126807000
_diffrn_orient_matrix_UB_23 0.0220217000
_diffrn_orient_matrix_UB_31 -0.0457861000
_diffrn_orient_matrix_UB_32 0.0299141000
_diffrn_orient_matrix_UB_33 0.0193282000
_diffrn_radiation_monochromator mirror
_diffrn_radiation_probe x-ray
_diffrn_radiation_type 'Mo K\a'
_diffrn_radiation_wavelength 0.71073
_diffrn_reflns_av_R_equivalents 0.0333
_diffrn_reflns_av_unetI/netI 0.0522
_diffrn_reflns_Laue_measured_fraction_full 1.000
_diffrn_reflns_Laue_measured_fraction_max 1.000
_diffrn_reflns_limit_h_max 11
_diffrn_reflns_limit_h_min -11
_diffrn_reflns_limit_k_max 16
_diffrn_reflns_limit_k_min -16
_diffrn_reflns_limit_l_max 15
_diffrn_reflns_limit_l_min -19
_diffrn_reflns_number 15262
_diffrn_reflns_point_group_measured_fraction_full 1.000
_diffrn_reflns_point_group_measured_fraction_max 1.000
_diffrn_reflns_theta_full 25.000
_diffrn_reflns_theta_max 25.000
_diffrn_reflns_theta_min 2.146
_diffrn_source 'micro-focus sealed X-ray tube'
_diffrn_source_type 'SuperNova (Mo) X-ray Source'
_exptl_absorpt_coefficient_mu 0.096
_exptl_absorpt_correction_T_max 1.00000
_exptl_absorpt_correction_T_min 0.45440
_exptl_absorpt_correction_type multi-scan
_exptl_absorpt_process_details
;
CrysAlisPro 1.171.38.43f (Rigaku Oxford Diffraction, 2015)
Empirical absorption correction using spherical harmonics,
 implemented in SCALE3 ABSPACK scaling algorithm.
;
_exptl_crystal_colour colourless
_exptl_crystal_colour_primary colourless
_exptl_crystal_density_diffrn 1.300
_exptl_crystal_description block
_exptl_crystal_F_000 888
_exptl_crystal_size_max 0.15
_exptl_crystal_size_mid 0.13
_exptl_crystal_size_min 0.11
_refine_diff_density_max 0.414
_refine_diff_density_min -0.390
_refine_diff_density_rms 0.066
_refine_ls_extinction_method none
_refine_ls_goodness_of_fit_ref 1.030
_refine_ls_hydrogen_treatment constr
_refine_ls_matrix_type full
_refine_ls_number_parameters 557
_refine_ls_number_reflns 7515
_refine_ls_number_restraints 46
_refine_ls_restrained_S_all 1.033
_refine_ls_R_factor_all 0.0967
_refine_ls_R_factor_gt 0.0709
_refine_ls_shift/su_max 0.000
_refine_ls_shift/su_mean 0.000
_refine_ls_structure_factor_coef Fsqd
_refine_ls_weighting_details 'w=1/[\s^2^(Fo^2^)+(0.0873P)^2^+1.9194P] where P=(Fo^2^+2Fc^2^)/3'
_refine_ls_weighting_scheme calc
_refine_ls_wR_factor_gt 0.1756
_refine_ls_wR_factor_ref 0.1955
_reflns_Friedel_coverage 0.000
_reflns_number_gt 5438
_reflns_number_total 7515
_reflns_threshold_expression 'I > 2\s(I)'
_cod_data_source_file d2sc04720a3.cif
_cod_data_source_block 1131
_cod_depositor_comments 'Adding full bibliography for 1567835.cif.'
_cod_database_code 1567835
_shelx_shelxl_version_number 2017/1
_shelx_space_group_comment
;
The symmetry employed for this shelxl refinement is uniquely defined
by the following loop, which should always be used as a source of
symmetry information in preference to the above space-group names.
They are only intended as comments.
;
_olex2_refinement_description
;
1. Fixed Uiso
 At 1.2 times of:
  All C(H) groups, All C(H,H) groups, All C(H,H,H,H) groups
 At 1.5 times of:
  All C(H,H,H) groups
2. Rigid bond restraints
 O10, C41
 with sigma for 1-2 distances of 0.01 and sigma for 1-3 distances of 0.01
3. Uiso/Uaniso restraints and constraints
O10 \\sim C41: within 2A with sigma of 0.002 and sigma for terminal atoms of
0.004 within 2A
4. Rigid body (RIGU) restrains
 O2, C11, C12, C13, C14, C15
 with sigma for 1-2 distances of 0.001 and sigma for 1-3 distances of 0.002
5. Others
 Sof(H13C)=Sof(H13D)=Sof(C14A)=Sof(H14C)=Sof(H14D)=Sof(H15C)=Sof(H15D)=1-FVAR(1)
 Sof(H13A)=Sof(H13B)=Sof(C14)=Sof(H14A)=Sof(H14B)=Sof(H15A)=Sof(H15B)=FVAR(1)
6.a Ternary CH refined with riding coordinates:
 C11(H11), C22(H22)
6.b Secondary CH2 refined with riding coordinates:
 C12(H12A,H12B), C13(H13A,H13B), C13(H13C,H13D), C14(H14A,H14B), C14A(H14C,
 H14D), C15(H15A,H15B), C15(H15C,H15D), C17(H17A,H17B), C20(H20A,H20B),
 C23(H23A,H23B), C24(H24A,H24B), C25(H25A,H25B), C26(H26A,H26B), C38(H38A,H38B),
  C41(H41A,H41B)
6.c Aromatic/amide H refined with riding coordinates:
 C2(H2), C3(H3), C4(H4), C5(H5), C6(H6), C30(H30), C31(H31), C32(H32),
 C33(H33), C34(H34)
6.d Idealised Me refined as rotating group:
 C9(H9A,H9B,H9C), C18(H18A,H18B,H18C), C21(H21A,H21B,H21C), C36(H36A,H36B,
 H36C), C39(H39A,H39B,H39C), C42(H42A,H42B,H42C)
;
_olex2_date_sample_data_collection 2021-12-30
_olex2_submission_special_instructions 'No special instructions were received'
_oxdiff_exptl_absorpt_empirical_details
;
Empirical correction (ABSPACK) includes:
- Absorption correction using spherical harmonics
- Frame scaling
;
_oxdiff_exptl_absorpt_empirical_full_max 3.257
_oxdiff_exptl_absorpt_empirical_full_min 0.608

loop_
_space_group_symop_operation_xyz
'x, y, z'
'-x, -y, -z'

loop_
_atom_site_label
_atom_site_type_symbol
_atom_site_fract_x
_atom_site_fract_y
_atom_site_fract_z
_atom_site_U_iso_or_equiv
_atom_site_adp_type
_atom_site_occupancy
_atom_site_site_symmetry_order
_atom_site_calc_flag
_atom_site_refinement_flags_posn
_atom_site_refinement_flags_adp
_atom_site_refinement_flags_occupancy
_atom_site_disorder_assembly
_atom_site_disorder_group
O1 O 0.8355(2) 0.87608(17) 0.40508(14) 0.0441(6) Uani 1 1 d . . . . .
O2 O 0.6121(2) 0.85394(14) 0.37138(12) 0.0332(5) Uani 1 1 d . . . . .
O3 O 0.7243(3) 0.65271(15) 0.40350(14) 0.0480(6) Uani 1 1 d . . . . .
O4 O 0.5413(3) 0.63157(16) 0.32280(15) 0.0502(6) Uani 1 1 d . . . . .
O5 O 0.6769(3) 0.61665(17) 0.16138(16) 0.0492(6) Uani 1 1 d . . . . .
O6 O 0.5338(2) 0.72909(15) 0.08093(14) 0.0417(5) Uani 1 1 d . . . . .
N1 N 0.7325(2) 0.89675(16) 0.21139(15) 0.0295(5) Uani 1 1 d . . . . .
N2 N 0.6205(2) 0.76258(17) 0.19736(14) 0.0285(5) Uani 1 1 d . . . . .
N3 N 0.7088(3) 0.73353(16) 0.26908(15) 0.0308(6) Uani 1 1 d . . . . .
C1 C 0.9468(3) 0.8026(2) 0.26834(18) 0.0335(7) Uani 1 1 d . . . . .
C2 C 1.0330(3) 0.8813(2) 0.2544(2) 0.0406(8) Uani 1 1 d . . . . .
H2 H 0.993111 0.943354 0.250542 0.049 Uiso 1 1 calc R U . . .
C3 C 1.1761(4) 0.8689(3) 0.2462(2) 0.0527(9) Uani 1 1 d . . . . .
H3 H 1.232684 0.922235 0.237593 0.063 Uiso 1 1 calc R U . . .
C4 C 1.2358(4) 0.7780(3) 0.2508(3) 0.0632(11) Uani 1 1 d . . . . .
H4 H 1.332628 0.769544 0.244221 0.076 Uiso 1 1 calc R U . . .
C5 C 1.1517(4) 0.6990(3) 0.2651(3) 0.0629(11) Uani 1 1 d . . . . .
H5 H 1.192421 0.637210 0.268706 0.076 Uiso 1 1 calc R U . . .
C6 C 1.0074(4) 0.7109(2) 0.2741(2) 0.0461(8) Uani 1 1 d . . . . .
H6 H 0.951325 0.657304 0.283922 0.055 Uiso 1 1 calc R U . . .
C7 C 0.7892(3) 0.8179(2) 0.27801(18) 0.0291(6) Uani 1 1 d . . . . .
C8 C 0.6426(3) 0.8631(2) 0.16898(18) 0.0285(6) Uani 1 1 d . . . . .
C9 C 0.5634(3) 0.9228(2) 0.09688(19) 0.0370(7) Uani 1 1 d . . . . .
H9A H 0.580518 0.989954 0.093338 0.056 Uiso 1 1 calc R U . . .
H9B H 0.464404 0.912675 0.104910 0.056 Uiso 1 1 calc R U . . .
H9C H 0.593963 0.904302 0.045794 0.056 Uiso 1 1 calc R U . . .
C10 C 0.7512(3) 0.8504(2) 0.36131(18) 0.0313(7) Uani 1 1 d . . . . .
C11 C 0.5588(3) 0.8911(2) 0.44409(19) 0.0390(7) Uani 1 1 d . . . . .
H11 H 0.608103 0.948636 0.450405 0.047 Uiso 1 1 calc R U . . .
C12 C 0.5695(4) 0.8118(3) 0.5237(2) 0.0500(8) Uani 1 1 d . . . . .
H12A H 0.646438 0.765671 0.519336 0.060 Uiso 1 1 calc R U . . .
H12B H 0.584461 0.839255 0.572596 0.060 Uiso 1 1 calc R U . . .
C13 C 0.4305(5) 0.7644(3) 0.5294(3) 0.0678(11) Uani 1 1 d . . . . .
H13A H 0.410694 0.730709 0.586438 0.081 Uiso 0.749(17) 1 calc R U P A 1
H13B H 0.427507 0.719175 0.492121 0.081 Uiso 0.749(17) 1 calc R U P A 1
H13C H 0.446804 0.697134 0.525774 0.081 Uiso 0.251(17) 1 calc R U P A 2
H13D H 0.388617 0.765362 0.583906 0.081 Uiso 0.251(17) 1 calc R U P A 2
C14 C 0.3277(6) 0.8515(6) 0.5012(5) 0.061(2) Uani 0.749(17) 1 d . . P A 1
H14A H 0.239124 0.831373 0.482768 0.074 Uiso 0.749(17) 1 calc R U P A 1
H14B H 0.309257 0.885659 0.546287 0.074 Uiso 0.749(17) 1 calc R U P A 1
C14A C 0.3346(18) 0.8087(15) 0.4665(13) 0.051(6) Uani 0.251(17) 1 d . . P A 2
H14C H 0.241440 0.816812 0.489780 0.061 Uiso 0.251(17) 1 calc R U P A 2
H14D H 0.328500 0.771337 0.423063 0.061 Uiso 0.251(17) 1 calc R U P A 2
C15 C 0.4033(4) 0.9136(3) 0.4296(2) 0.0472(8) Uani 1 1 d . . . . .
H15A H 0.381132 0.981590 0.428083 0.057 Uiso 0.749(17) 1 calc R U P A 1
H15B H 0.375380 0.899157 0.376514 0.057 Uiso 0.749(17) 1 calc R U P A 1
H15C H 0.382940 0.936191 0.370211 0.057 Uiso 0.251(17) 1 calc R U P A 2
H15D H 0.368549 0.962048 0.459979 0.057 Uiso 0.251(17) 1 calc R U P A 2
C16 C 0.6596(4) 0.6704(2) 0.3383(2) 0.0387(7) Uani 1 1 d . . . . .
C17 C 0.4887(6) 0.5558(3) 0.3882(3) 0.0847(16) Uani 1 1 d . . . . .
H17A H 0.565457 0.529054 0.425970 0.102 Uiso 1 1 calc R U . . .
H17B H 0.417733 0.583769 0.420484 0.102 Uiso 1 1 calc R U . . .
C18 C 0.4316(7) 0.4827(3) 0.3586(4) 0.114(2) Uani 1 1 d . . . . .
H18A H 0.500371 0.455685 0.325322 0.171 Uiso 1 1 calc R U . . .
H18B H 0.351015 0.507640 0.324573 0.171 Uiso 1 1 calc R U . . .
H18C H 0.403139 0.433251 0.405060 0.171 Uiso 1 1 calc R U . . .
C19 C 0.6176(3) 0.6940(2) 0.14568(19) 0.0338(7) Uani 1 1 d . . . . .
C20 C 0.5160(4) 0.6659(3) 0.0214(2) 0.0530(10) Uani 1 1 d . . . . .
H20A H 0.605796 0.634413 0.012230 0.064 Uiso 1 1 calc R U . . .
H20B H 0.483444 0.704316 -0.032057 0.064 Uiso 1 1 calc R U . . .
C21 C 0.4113(4) 0.5910(3) 0.0551(3) 0.0723(13) Uani 1 1 d . . . . .
H21A H 0.390702 0.555730 0.012593 0.108 Uiso 1 1 calc R U . . .
H21B H 0.326251 0.622157 0.070693 0.108 Uiso 1 1 calc R U . . .
H21C H 0.449905 0.547166 0.103503 0.108 Uiso 1 1 calc R U . . .
O7 O 0.3304(2) 1.13045(17) 0.09316(14) 0.0473(6) Uani 1 1 d . . . . .
O8 O 0.1028(2) 1.14749(15) 0.12948(13) 0.0375(5) Uani 1 1 d . . . . .
O9 O 0.1841(3) 1.35179(17) 0.09796(15) 0.0539(7) Uani 1 1 d . . . . .
O10 O -0.0038(3) 1.36812(17) 0.18191(17) 0.0610(7) Uani 1 1 d . U . . .
O11 O 0.1380(3) 1.38238(18) 0.34230(18) 0.0572(7) Uani 1 1 d . . . . .
O12 O 0.0058(2) 1.27127(15) 0.42426(14) 0.0410(5) Uani 1 1 d . . . . .
N4 N 0.2232(3) 1.10528(16) 0.28838(15) 0.0304(6) Uani 1 1 d . . . . .
N5 N 0.1792(3) 1.26843(17) 0.23206(16) 0.0346(6) Uani 1 1 d . . . . .
N6 N 0.0949(3) 1.23844(17) 0.30498(15) 0.0313(6) Uani 1 1 d . . . . .
C22 C 0.0572(4) 1.1102(2) 0.0568(2) 0.0447(8) Uani 1 1 d . . . . .
H22 H 0.117427 1.054562 0.049099 0.054 Uiso 1 1 calc R U . . .
C23 C 0.0556(4) 1.1902(3) -0.0221(2) 0.0524(9) Uani 1 1 d . . . . .
H23A H 0.120414 1.239834 -0.017077 0.063 Uiso 1 1 calc R U . . .
H23B H 0.080937 1.164451 -0.071364 0.063 Uiso 1 1 calc R U . . .
C24 C -0.0936(5) 1.2297(3) -0.0274(3) 0.0754(13) Uani 1 1 d . . . . .
H24A H -0.106575 1.278695 0.006106 0.090 Uiso 1 1 calc R U . . .
H24B H -0.118607 1.258297 -0.085138 0.090 Uiso 1 1 calc R U . . .
C25 C -0.1814(5) 1.1459(4) 0.0060(4) 0.0919(16) Uani 1 1 d . . . . .
H25A H -0.202951 1.111953 -0.038041 0.110 Uiso 1 1 calc R U . . .
H25B H -0.269020 1.166903 0.029153 0.110 Uiso 1 1 calc R U . . .
C26 C -0.0942(4) 1.0820(3) 0.0731(2) 0.0522(9) Uani 1 1 d . . . . .
H26A H -0.103627 1.014539 0.071045 0.063 Uiso 1 1 calc R U . . .
H26B H -0.124347 1.091322 0.128187 0.063 Uiso 1 1 calc R U . . .
C27 C 0.2401(3) 1.1531(2) 0.13803(19) 0.0341(7) Uani 1 1 d . . . . .
C28 C 0.2711(3) 1.1848(2) 0.22222(18) 0.0308(6) Uani 1 1 d . . . . .
C29 C 0.4265(3) 1.2001(2) 0.23037(18) 0.0337(7) Uani 1 1 d . . . . .
C30 C 0.5215(3) 1.1215(2) 0.2466(2) 0.0410(8) Uani 1 1 d . . . . .
H30 H 0.488957 1.059229 0.252875 0.049 Uiso 1 1 calc R U . . .
C31 C 0.6635(4) 1.1341(3) 0.2536(2) 0.0531(9) Uani 1 1 d . . . . .
H31 H 0.726156 1.080565 0.264085 0.064 Uiso 1 1 calc R U . . .
C32 C 0.7130(4) 1.2257(3) 0.2450(3) 0.0594(10) Uani 1 1 d . . . . .
H32 H 0.808765 1.234501 0.249962 0.071 Uiso 1 1 calc R U . . .
C33 C 0.6187(4) 1.3045(3) 0.2290(3) 0.0583(10) Uani 1 1 d . . . . .
H33 H 0.651647 1.366671 0.222742 0.070 Uiso 1 1 calc R U . . .
C34 C 0.4764(4) 1.2922(2) 0.2222(2) 0.0445(8) Uani 1 1 d . . . . .
H34 H 0.413845 1.345833 0.212179 0.053 Uiso 1 1 calc R U . . .
C35 C 0.1290(3) 1.1380(2) 0.33207(18) 0.0296(6) Uani 1 1 d . . . . .
C36 C 0.0556(3) 1.0773(2) 0.40493(19) 0.0368(7) Uani 1 1 d . . . . .
H36A H 0.078721 1.010158 0.406682 0.055 Uiso 1 1 calc R U . . .
H36B H -0.044400 1.089049 0.398796 0.055 Uiso 1 1 calc R U . . .
H36C H 0.085404 1.093820 0.456150 0.055 Uiso 1 1 calc R U . . .
C37 C 0.0862(3) 1.3055(2) 0.3589(2) 0.0372(7) Uani 1 1 d . . . . .
C38 C -0.0115(4) 1.3323(3) 0.4860(2) 0.0534(9) Uani 1 1 d . . . . .
H38A H 0.077654 1.360480 0.493236 0.064 Uiso 1 1 calc R U . . .
H38B H -0.038002 1.292732 0.539744 0.064 Uiso 1 1 calc R U . . .
C39 C -0.1216(4) 1.4116(3) 0.4596(3) 0.0670(12) Uani 1 1 d . . . . .
H39A H -0.090472 1.455251 0.409917 0.100 Uiso 1 1 calc R U . . .
H39B H -0.136802 1.446322 0.503990 0.100 Uiso 1 1 calc R U . . .
H39C H -0.208007 1.384209 0.448091 0.100 Uiso 1 1 calc R U . . .
C40 C 0.1207(4) 1.3322(2) 0.1641(2) 0.0447(8) Uani 1 1 d . . . . .
C41 C -0.0669(4) 1.4479(3) 0.1157(3) 0.0676(9) Uani 1 1 d . U . . .
H41A H -0.045510 1.436360 0.060105 0.081 Uiso 1 1 calc R U . . .
H41B H -0.168418 1.452558 0.122411 0.081 Uiso 1 1 calc R U . . .
C42 C -0.0068(6) 1.5316(4) 0.1269(4) 0.0986(17) Uani 1 1 d . . . . .
H42A H -0.045861 1.585994 0.086958 0.148 Uiso 1 1 calc R U . . .
H42B H 0.093266 1.526438 0.118562 0.148 Uiso 1 1 calc R U . . .
H42C H -0.026080 1.540627 0.182880 0.148 Uiso 1 1 calc R U . . .

loop_
_atom_site_aniso_label
_atom_site_aniso_U_11
_atom_site_aniso_U_22
_atom_site_aniso_U_33
_atom_site_aniso_U_23
_atom_site_aniso_U_13
_atom_site_aniso_U_12
O1 0.0473(14) 0.0586(14) 0.0297(13) -0.0144(11) -0.0023(10) -0.0124(10)
O2 0.0390(12) 0.0395(11) 0.0209(11) -0.0057(8) 0.0022(9) -0.0043(8)
O3 0.0703(17) 0.0407(13) 0.0289(13) 0.0042(10) -0.0118(12) -0.0080(11)
O4 0.0658(16) 0.0513(14) 0.0325(13) -0.0014(11) -0.0001(11) -0.0284(12)
O5 0.0559(15) 0.0462(14) 0.0503(16) -0.0229(11) -0.0067(12) 0.0097(11)
O6 0.0519(14) 0.0471(13) 0.0293(12) -0.0149(10) -0.0075(10) -0.0038(10)
N1 0.0357(14) 0.0325(13) 0.0188(13) -0.0023(10) -0.0002(10) -0.0005(10)
N2 0.0322(13) 0.0351(13) 0.0177(12) -0.0041(10) -0.0015(10) -0.0007(10)
N3 0.0387(14) 0.0316(13) 0.0211(13) -0.0021(10) -0.0050(11) -0.0051(10)
C1 0.0390(17) 0.0430(18) 0.0172(15) -0.0026(13) -0.0048(12) -0.0024(13)
C2 0.0366(18) 0.0504(19) 0.0337(19) -0.0054(15) -0.0024(14) -0.0043(14)
C3 0.039(2) 0.070(3) 0.049(2) -0.0116(19) -0.0020(17) -0.0097(17)
C4 0.036(2) 0.094(3) 0.063(3) -0.023(2) -0.0003(18) -0.001(2)
C5 0.053(2) 0.071(3) 0.067(3) -0.023(2) -0.006(2) 0.020(2)
C6 0.049(2) 0.047(2) 0.042(2) -0.0102(16) -0.0008(16) 0.0020(15)
C7 0.0354(16) 0.0299(15) 0.0203(15) -0.0008(12) -0.0022(12) -0.0051(12)
C8 0.0299(15) 0.0341(16) 0.0205(15) -0.0036(12) 0.0048(12) 0.0002(11)
C9 0.0420(18) 0.0410(17) 0.0266(17) -0.0042(13) -0.0031(14) 0.0014(13)
C10 0.0383(18) 0.0310(16) 0.0229(16) -0.0010(12) -0.0016(13) -0.0061(12)
C11 0.0515(15) 0.0427(17) 0.0243(14) -0.0105(11) 0.0048(12) -0.0034(12)
C12 0.0634(19) 0.063(2) 0.0218(16) -0.0054(13) 0.0043(15) 0.0021(15)
C13 0.073(2) 0.066(2) 0.056(3) 0.0076(19) 0.015(2) -0.0084(16)
C14 0.057(3) 0.065(4) 0.060(4) -0.008(3) 0.016(2) -0.010(2)
C14A 0.060(10) 0.050(11) 0.045(11) -0.012(8) 0.011(8) -0.017(7)
C15 0.0532(16) 0.054(2) 0.0342(19) -0.0114(14) 0.0058(14) 0.0048(14)
C16 0.051(2) 0.0327(17) 0.0311(19) -0.0028(14) -0.0044(15) -0.0071(14)
C17 0.131(4) 0.065(3) 0.055(3) 0.004(2) 0.016(3) -0.062(3)
C18 0.143(5) 0.060(3) 0.125(5) 0.021(3) -0.041(4) -0.048(3)
C19 0.0293(16) 0.0466(19) 0.0272(17) -0.0114(14) 0.0043(13) -0.0049(13)
C20 0.058(2) 0.070(2) 0.040(2) -0.0313(19) -0.0046(17) -0.0069(18)
C21 0.052(2) 0.073(3) 0.107(4) -0.052(3) -0.005(2) -0.010(2)
O7 0.0478(14) 0.0673(16) 0.0277(13) -0.0137(11) 0.0047(11) 0.0064(11)
O8 0.0416(13) 0.0499(13) 0.0209(11) -0.0070(9) -0.0002(9) -0.0022(9)
O9 0.0595(16) 0.0507(14) 0.0405(15) 0.0119(11) 0.0203(12) 0.0088(11)
O10 0.0560(14) 0.0523(13) 0.0590(16) 0.0185(11) 0.0221(12) 0.0181(11)
O11 0.0550(15) 0.0512(15) 0.0721(19) -0.0268(13) 0.0223(13) -0.0170(12)
O12 0.0488(13) 0.0453(13) 0.0305(13) -0.0120(10) 0.0081(10) -0.0009(10)
N4 0.0358(14) 0.0346(13) 0.0188(13) -0.0009(10) -0.0002(11) -0.0028(10)
N5 0.0390(15) 0.0346(14) 0.0266(14) 0.0006(11) 0.0093(11) 0.0004(10)
N6 0.0340(14) 0.0372(14) 0.0207(13) -0.0019(10) 0.0087(10) -0.0024(10)
C22 0.057(2) 0.053(2) 0.0232(17) -0.0080(15) -0.0061(15) 0.0014(16)
C23 0.060(2) 0.072(2) 0.0212(18) -0.0023(16) 0.0013(16) -0.0029(18)
C24 0.075(3) 0.067(3) 0.074(3) 0.005(2) -0.018(2) 0.004(2)
C25 0.070(3) 0.102(4) 0.088(4) 0.019(3) -0.013(3) -0.008(3)
C26 0.058(2) 0.066(2) 0.033(2) -0.0092(17) -0.0033(17) -0.0143(18)
C27 0.0415(19) 0.0380(17) 0.0200(16) -0.0004(13) 0.0040(14) 0.0018(13)
C28 0.0355(16) 0.0312(15) 0.0231(16) -0.0004(12) 0.0036(12) 0.0011(12)
C29 0.0404(18) 0.0418(17) 0.0181(15) -0.0045(13) 0.0076(13) -0.0032(13)
C30 0.0394(19) 0.0460(19) 0.0357(19) -0.0045(15) 0.0064(15) -0.0018(14)
C31 0.040(2) 0.066(2) 0.051(2) -0.0083(19) 0.0058(17) 0.0047(17)
C32 0.035(2) 0.090(3) 0.053(3) -0.014(2) 0.0061(17) -0.0081(19)
C33 0.057(2) 0.063(2) 0.057(3) -0.013(2) 0.0110(19) -0.0266(19)
C34 0.046(2) 0.0459(19) 0.041(2) -0.0072(16) 0.0093(16) -0.0049(15)
C35 0.0322(16) 0.0366(16) 0.0195(15) -0.0040(12) -0.0019(12) -0.0039(12)
C36 0.0449(19) 0.0393(17) 0.0246(17) -0.0014(13) 0.0050(14) -0.0088(13)
C37 0.0313(17) 0.0441(19) 0.0366(19) -0.0089(15) 0.0016(14) -0.0022(14)
C38 0.058(2) 0.069(2) 0.040(2) -0.0288(19) 0.0047(17) 0.0022(18)
C39 0.057(2) 0.065(3) 0.087(3) -0.033(2) 0.014(2) 0.0000(19)
C40 0.048(2) 0.0439(19) 0.034(2) 0.0071(15) 0.0128(16) 0.0073(15)
C41 0.0657(18) 0.0517(17) 0.070(2) 0.0180(15) 0.0275(16) 0.0133(15)
C42 0.089(4) 0.091(4) 0.113(5) -0.021(3) 0.008(3) 0.012(3)

loop_
_atom_type_symbol
_atom_type_description
_atom_type_scat_dispersion_real
_atom_type_scat_dispersion_imag
_atom_type_scat_source
C C 0.0033 0.0016 'International Tables Vol C Tables 4.2.6.8 and 6.1.1.4'
H H 0.0000 0.0000 'International Tables Vol C Tables 4.2.6.8 and 6.1.1.4'
N N 0.0061 0.0033 'International Tables Vol C Tables 4.2.6.8 and 6.1.1.4'
O O 0.0106 0.0060 'International Tables Vol C Tables 4.2.6.8 and 6.1.1.4'

loop_
_geom_angle_atom_site_label_1
_geom_angle_atom_site_label_2
_geom_angle_atom_site_label_3
_geom_angle
_geom_angle_site_symmetry_1
_geom_angle_site_symmetry_3
_geom_angle_publ_flag
C10 O2 C11 116.4(2) . . ?
C16 O4 C17 117.0(3) . . ?
C19 O6 C20 115.9(3) . . ?
C8 N1 C7 109.0(2) . . ?
C8 N2 N3 104.6(2) . . ?
C19 N2 N3 114.0(2) . . ?
C19 N2 C8 125.4(2) . . ?
N2 N3 C7 107.8(2) . . ?
C16 N3 N2 119.2(2) . . ?
C16 N3 C7 121.1(2) . . ?
C2 C1 C7 120.0(3) . . ?
C6 C1 C2 119.0(3) . . ?
C6 C1 C7 121.0(3) . . ?
C1 C2 H2 119.5 . . ?
C3 C2 C1 120.9(3) . . ?
C3 C2 H2 119.5 . . ?
C2 C3 H3 120.0 . . ?
C4 C3 C2 120.0(4) . . ?
C4 C3 H3 120.0 . . ?
C3 C4 H4 120.1 . . ?
C3 C4 C5 119.8(4) . . ?
C5 C4 H4 120.1 . . ?
C4 C5 H5 119.7 . . ?
C4 C5 C6 120.5(4) . . ?
C6 C5 H5 119.7 . . ?
C1 C6 C5 119.8(3) . . ?
C1 C6 H6 120.1 . . ?
C5 C6 H6 120.1 . . ?
N1 C7 N3 103.9(2) . . ?
N1 C7 C1 111.2(2) . . ?
N1 C7 C10 104.8(2) . . ?
N3 C7 C1 113.4(2) . . ?
N3 C7 C10 111.3(2) . . ?
C1 C7 C10 111.7(2) . . ?
N1 C8 N2 114.5(2) . . ?
N1 C8 C9 123.7(3) . . ?
N2 C8 C9 121.8(2) . . ?
C8 C9 H9A 109.5 . . ?
C8 C9 H9B 109.5 . . ?
C8 C9 H9C 109.5 . . ?
H9A C9 H9B 109.5 . . ?
H9A C9 H9C 109.5 . . ?
H9B C9 H9C 109.5 . . ?
O1 C10 O2 126.0(3) . . ?
O1 C10 C7 123.9(3) . . ?
O2 C10 C7 109.9(2) . . ?
O2 C11 H11 111.4 . . ?
O2 C11 C12 110.3(2) . . ?
O2 C11 C15 106.4(2) . . ?
C12 C11 H11 111.4 . . ?
C15 C11 H11 111.4 . . ?
C15 C11 C12 105.7(3) . . ?
C11 C12 H12A 110.8 . . ?
C11 C12 H12B 110.8 . . ?
H12A C12 H12B 108.9 . . ?
C13 C12 C11 104.5(3) . . ?
C13 C12 H12A 110.8 . . ?
C13 C12 H12B 110.8 . . ?
C12 C13 H13A 111.4 . . ?
C12 C13 H13B 111.4 . . ?
C12 C13 H13C 108.8 . . ?
C12 C13 H13D 108.8 . . ?
C12 C13 C14 101.9(4) . . ?
H13A C13 H13B 109.3 . . ?
H13C C13 H13D 107.7 . . ?
C14 C13 H13A 111.4 . . ?
C14 C13 H13B 111.4 . . ?
C14A C13 C12 113.8(7) . . ?
C14A C13 H13C 108.8 . . ?
C14A C13 H13D 108.8 . . ?
C13 C14 H14A 111.0 . . ?
C13 C14 H14B 111.0 . . ?
H14A C14 H14B 109.0 . . ?
C15 C14 C13 103.6(4) . . ?
C15 C14 H14A 111.0 . . ?
C15 C14 H14B 111.0 . . ?
C13 C14A H14C 111.2 . . ?
C13 C14A H14D 111.2 . . ?
C13 C14A C15 102.8(10) . . ?
H14C C14A H14D 109.1 . . ?
C15 C14A H14C 111.2 . . ?
C15 C14A H14D 111.2 . . ?
C11 C15 C14A 102.6(7) . . ?
C11 C15 H15A 110.4 . . ?
C11 C15 H15B 110.4 . . ?
C11 C15 H15C 111.2 . . ?
C11 C15 H15D 111.2 . . ?
C14 C15 C11 106.8(3) . . ?
C14 C15 H15A 110.4 . . ?
C14 C15 H15B 110.4 . . ?
C14A C15 H15C 111.2 . . ?
C14A C15 H15D 111.2 . . ?
H15A C15 H15B 108.6 . . ?
H15C C15 H15D 109.2 . . ?
O3 C16 O4 126.5(3) . . ?
O3 C16 N3 121.2(3) . . ?
O4 C16 N3 112.3(3) . . ?
O4 C17 H17A 108.9 . . ?
O4 C17 H17B 108.9 . . ?
H17A C17 H17B 107.7 . . ?
C18 C17 O4 113.5(4) . . ?
C18 C17 H17A 108.9 . . ?
C18 C17 H17B 108.9 . . ?
C17 C18 H18A 109.5 . . ?
C17 C18 H18B 109.5 . . ?
C17 C18 H18C 109.5 . . ?
H18A C18 H18B 109.5 . . ?
H18A C18 H18C 109.5 . . ?
H18B C18 H18C 109.5 . . ?
O5 C19 O6 127.1(3) . . ?
O5 C19 N2 124.2(3) . . ?
O6 C19 N2 108.6(3) . . ?
O6 C20 H20A 109.6 . . ?
O6 C20 H20B 109.6 . . ?
O6 C20 C21 110.1(3) . . ?
H20A C20 H20B 108.1 . . ?
C21 C20 H20A 109.6 . . ?
C21 C20 H20B 109.6 . . ?
C20 C21 H21A 109.5 . . ?
C20 C21 H21B 109.5 . . ?
C20 C21 H21C 109.5 . . ?
H21A C21 H21B 109.5 . . ?
H21A C21 H21C 109.5 . . ?
H21B C21 H21C 109.5 . . ?
C27 O8 C22 116.2(2) . . ?
C40 O10 C41 116.0(3) . . ?
C37 O12 C38 115.5(3) . . ?
C35 N4 C28 109.0(2) . . ?
N6 N5 C28 107.4(2) . . ?
C40 N5 N6 118.8(2) . . ?
C40 N5 C28 122.1(3) . . ?
C35 N6 N5 104.8(2) . . ?
C35 N6 C37 124.4(2) . . ?
C37 N6 N5 114.0(2) . . ?
O8 C22 H22 111.1 . . ?
O8 C22 C23 110.3(3) . . ?
O8 C22 C26 106.9(3) . . ?
C23 C22 H22 111.1 . . ?
C26 C22 H22 111.1 . . ?
C26 C22 C23 106.3(3) . . ?
C22 C23 H23A 111.0 . . ?
C22 C23 H23B 111.0 . . ?
H23A C23 H23B 109.0 . . ?
C24 C23 C22 103.8(3) . . ?
C24 C23 H23A 111.0 . . ?
C24 C23 H23B 111.0 . . ?
C23 C24 H24A 110.6 . . ?
C23 C24 H24B 110.6 . . ?
H24A C24 H24B 108.7 . . ?
C25 C24 C23 105.8(4) . . ?
C25 C24 H24A 110.6 . . ?
C25 C24 H24B 110.6 . . ?
C24 C25 H25A 110.7 . . ?
C24 C25 H25B 110.7 . . ?
C24 C25 C26 105.2(4) . . ?
H25A C25 H25B 108.8 . . ?
C26 C25 H25A 110.7 . . ?
C26 C25 H25B 110.7 . . ?
C22 C26 H26A 110.3 . . ?
C22 C26 H26B 110.3 . . ?
C25 C26 C22 106.9(3) . . ?
C25 C26 H26A 110.3 . . ?
C25 C26 H26B 110.3 . . ?
H26A C26 H26B 108.6 . . ?
O7 C27 O8 126.7(3) . . ?
O7 C27 C28 123.3(3) . . ?
O8 C27 C28 109.7(2) . . ?
N4 C28 N5 104.0(2) . . ?
N4 C28 C27 104.9(2) . . ?
N4 C28 C29 111.4(2) . . ?
N5 C28 C27 111.2(2) . . ?
N5 C28 C29 113.8(2) . . ?
C29 C28 C27 111.0(2) . . ?
C30 C29 C28 120.1(3) . . ?
C30 C29 C34 118.8(3) . . ?
C34 C29 C28 121.0(3) . . ?
C29 C30 H30 119.5 . . ?
C31 C30 C29 120.9(3) . . ?
C31 C30 H30 119.5 . . ?
C30 C31 H31 119.9 . . ?
C32 C31 C30 120.2(3) . . ?
C32 C31 H31 119.9 . . ?
C31 C32 H32 120.4 . . ?
C31 C32 C33 119.2(3) . . ?
C33 C32 H32 120.4 . . ?
C32 C33 H33 119.6 . . ?
C34 C33 C32 120.8(3) . . ?
C34 C33 H33 119.6 . . ?
C29 C34 H34 120.0 . . ?
C33 C34 C29 120.0(3) . . ?
C33 C34 H34 120.0 . . ?
N4 C35 N6 114.4(3) . . ?
N4 C35 C36 123.9(3) . . ?
N6 C35 C36 121.7(3) . . ?
C35 C36 H36A 109.5 . . ?
C35 C36 H36B 109.5 . . ?
C35 C36 H36C 109.5 . . ?
H36A C36 H36B 109.5 . . ?
H36A C36 H36C 109.5 . . ?
H36B C36 H36C 109.5 . . ?
O11 C37 O12 127.5(3) . . ?
O11 C37 N6 123.1(3) . . ?
O12 C37 N6 109.3(3) . . ?
O12 C38 H38A 109.3 . . ?
O12 C38 H38B 109.3 . . ?
O12 C38 C39 111.7(3) . . ?
H38A C38 H38B 107.9 . . ?
C39 C38 H38A 109.3 . . ?
C39 C38 H38B 109.3 . . ?
C38 C39 H39A 109.5 . . ?
C38 C39 H39B 109.5 . . ?
C38 C39 H39C 109.5 . . ?
H39A C39 H39B 109.5 . . ?
H39A C39 H39C 109.5 . . ?
H39B C39 H39C 109.5 . . ?
O9 C40 O10 127.0(3) . . ?
O9 C40 N5 120.7(3) . . ?
O10 C40 N5 112.2(3) . . ?
O10 C41 H41A 110.6 . . ?
O10 C41 H41B 110.6 . . ?
H41A C41 H41B 108.7 . . ?
C42 C41 O10 105.7(4) . . ?
C42 C41 H41A 110.6 . . ?
C42 C41 H41B 110.6 . . ?
C41 C42 H42A 109.5 . . ?
C41 C42 H42B 109.5 . . ?
C41 C42 H42C 109.5 . . ?
H42A C42 H42B 109.5 . . ?
H42A C42 H42C 109.5 . . ?
H42B C42 H42C 109.5 . . ?

loop_
_geom_bond_atom_site_label_1
_geom_bond_atom_site_label_2
_geom_bond_distance
_geom_bond_site_symmetry_2
_geom_bond_publ_flag
O1 C10 1.195(3) . ?
O2 C10 1.329(4) . ?
O2 C11 1.467(4) . ?
O3 C16 1.207(4) . ?
O4 C16 1.322(4) . ?
O4 C17 1.443(4) . ?
O5 C19 1.188(4) . ?
O6 C19 1.325(4) . ?
O6 C20 1.463(4) . ?
N1 C7 1.470(4) . ?
N1 C8 1.273(4) . ?
N2 N3 1.423(3) . ?
N2 C8 1.422(4) . ?
N2 C19 1.411(4) . ?
N3 C7 1.477(4) . ?
N3 C16 1.371(4) . ?
C1 C2 1.389(4) . ?
C1 C6 1.380(4) . ?
C1 C7 1.514(4) . ?
C2 H2 0.9300 . ?
C2 C3 1.371(5) . ?
C3 H3 0.9300 . ?
C3 C4 1.370(6) . ?
C4 H4 0.9300 . ?
C4 C5 1.379(6) . ?
C5 H5 0.9300 . ?
C5 C6 1.384(5) . ?
C6 H6 0.9300 . ?
C7 C10 1.553(4) . ?
C8 C9 1.485(4) . ?
C9 H9A 0.9600 . ?
C9 H9B 0.9600 . ?
C9 H9C 0.9600 . ?
C11 H11 0.9800 . ?
C11 C12 1.525(5) . ?
C11 C15 1.509(5) . ?
C12 H12A 0.9700 . ?
C12 H12B 0.9700 . ?
C12 C13 1.500(6) . ?
C13 H13A 0.9700 . ?
C13 H13B 0.9700 . ?
C13 H13C 0.9700 . ?
C13 H13D 0.9700 . ?
C13 C14 1.533(8) . ?
C13 C14A 1.405(17) . ?
C14 H14A 0.9700 . ?
C14 H14B 0.9700 . ?
C14 C15 1.499(6) . ?
C14A H14C 0.9700 . ?
C14A H14D 0.9700 . ?
C14A C15 1.638(17) . ?
C15 H15A 0.9700 . ?
C15 H15B 0.9700 . ?
C15 H15C 0.9700 . ?
C15 H15D 0.9700 . ?
C17 H17A 0.9700 . ?
C17 H17B 0.9700 . ?
C17 C18 1.364(6) . ?
C18 H18A 0.9600 . ?
C18 H18B 0.9600 . ?
C18 H18C 0.9600 . ?
C20 H20A 0.9700 . ?
C20 H20B 0.9700 . ?
C20 C21 1.497(6) . ?
C21 H21A 0.9600 . ?
C21 H21B 0.9600 . ?
C21 H21C 0.9600 . ?
O7 C27 1.195(4) . ?
O8 C22 1.470(4) . ?
O8 C27 1.320(4) . ?
O9 C40 1.213(4) . ?
O10 C40 1.319(4) . ?
O10 C41 1.495(4) . ?
O11 C37 1.189(4) . ?
O12 C37 1.320(4) . ?
O12 C38 1.459(4) . ?
N4 C28 1.467(4) . ?
N4 C35 1.267(4) . ?
N5 N6 1.421(3) . ?
N5 C28 1.474(4) . ?
N5 C40 1.377(4) . ?
N6 C35 1.419(4) . ?
N6 C37 1.420(4) . ?
C22 H22 0.9800 . ?
C22 C23 1.522(5) . ?
C22 C26 1.514(5) . ?
C23 H23A 0.9700 . ?
C23 H23B 0.9700 . ?
C23 C24 1.498(6) . ?
C24 H24A 0.9700 . ?
C24 H24B 0.9700 . ?
C24 C25 1.482(6) . ?
C25 H25A 0.9700 . ?
C25 H25B 0.9700 . ?
C25 C26 1.496(6) . ?
C26 H26A 0.9700 . ?
C26 H26B 0.9700 . ?
C27 C28 1.563(4) . ?
C28 C29 1.513(4) . ?
C29 C30 1.383(4) . ?
C29 C34 1.385(4) . ?
C30 H30 0.9300 . ?
C30 C31 1.378(5) . ?
C31 H31 0.9300 . ?
C31 C32 1.376(5) . ?
C32 H32 0.9300 . ?
C32 C33 1.381(6) . ?
C33 H33 0.9300 . ?
C33 C34 1.379(5) . ?
C34 H34 0.9300 . ?
C35 C36 1.493(4) . ?
C36 H36A 0.9600 . ?
C36 H36B 0.9600 . ?
C36 H36C 0.9600 . ?
C38 H38A 0.9700 . ?
C38 H38B 0.9700 . ?
C38 C39 1.498(5) . ?
C39 H39A 0.9600 . ?
C39 H39B 0.9600 . ?
C39 H39C 0.9600 . ?
C41 H41A 0.9700 . ?
C41 H41B 0.9700 . ?
C41 C42 1.383(7) . ?
C42 H42A 0.9600 . ?
C42 H42B 0.9600 . ?
C42 H42C 0.9600 . ?

loop_
_geom_torsion_atom_site_label_1
_geom_torsion_atom_site_label_2
_geom_torsion_atom_site_label_3
_geom_torsion_atom_site_label_4
_geom_torsion
_geom_torsion_site_symmetry_1
_geom_torsion_site_symmetry_2
_geom_torsion_site_symmetry_3
_geom_torsion_site_symmetry_4
_geom_torsion_publ_flag
O2 C11 C12 C13 -91.2(3) . . . . ?
O2 C11 C15 C14 119.5(5) . . . . ?
O2 C11 C15 C14A 85.3(9) . . . . ?
N1 C7 C10 O1 -108.6(3) . . . . ?
N1 C7 C10 O2 65.5(3) . . . . ?
N2 N3 C7 N1 4.2(3) . . . . ?
N2 N3 C7 C1 -116.7(2) . . . . ?
N2 N3 C7 C10 116.4(2) . . . . ?
N2 N3 C16 O3 -171.4(3) . . . . ?
N2 N3 C16 O4 10.9(4) . . . . ?
N3 N2 C8 N1 1.7(3) . . . . ?
N3 N2 C8 C9 -176.8(2) . . . . ?
N3 N2 C19 O5 3.6(4) . . . . ?
N3 N2 C19 O6 -179.3(2) . . . . ?
N3 C7 C10 O1 139.7(3) . . . . ?
N3 C7 C10 O2 -46.1(3) . . . . ?
C1 C2 C3 C4 0.8(5) . . . . ?
C1 C7 C10 O1 11.9(4) . . . . ?
C1 C7 C10 O2 -174.0(2) . . . . ?
C2 C1 C6 C5 -0.6(5) . . . . ?
C2 C1 C7 N1 47.5(4) . . . . ?
C2 C1 C7 N3 164.1(3) . . . . ?
C2 C1 C7 C10 -69.2(3) . . . . ?
C2 C3 C4 C5 -1.2(6) . . . . ?
C3 C4 C5 C6 0.6(6) . . . . ?
C4 C5 C6 C1 0.3(6) . . . . ?
C6 C1 C2 C3 0.1(5) . . . . ?
C6 C1 C7 N1 -133.2(3) . . . . ?
C6 C1 C7 N3 -16.6(4) . . . . ?
C6 C1 C7 C10 110.1(3) . . . . ?
C7 N1 C8 N2 1.0(3) . . . . ?
C7 N1 C8 C9 179.5(3) . . . . ?
C7 N3 C16 O3 -33.2(4) . . . . ?
C7 N3 C16 O4 149.2(3) . . . . ?
C7 C1 C2 C3 179.4(3) . . . . ?
C7 C1 C6 C5 -179.9(3) . . . . ?
C8 N1 C7 N3 -3.2(3) . . . . ?
C8 N1 C7 C1 119.1(3) . . . . ?
C8 N1 C7 C10 -120.0(2) . . . . ?
C8 N2 N3 C7 -3.7(3) . . . . ?
C8 N2 N3 C16 139.5(3) . . . . ?
C8 N2 C19 O5 134.5(3) . . . . ?
C8 N2 C19 O6 -48.4(4) . . . . ?
C10 O2 C11 C12 -80.8(3) . . . . ?
C10 O2 C11 C15 165.0(2) . . . . ?
C11 O2 C10 O1 -1.3(4) . . . . ?
C11 O2 C10 C7 -175.3(2) . . . . ?
C11 C12 C13 C14 -39.3(5) . . . . ?
C11 C12 C13 C14A -3.7(13) . . . . ?
C12 C11 C15 C14 2.2(5) . . . . ?
C12 C11 C15 C14A -32.0(10) . . . . ?
C12 C13 C14 C15 40.6(7) . . . . ?
C12 C13 C14A C15 -15.7(17) . . . . ?
C13 C14 C15 C11 -26.4(7) . . . . ?
C13 C14A C15 C11 29.3(15) . . . . ?
C15 C11 C12 C13 23.5(4) . . . . ?
C16 O4 C17 C18 -141.6(5) . . . . ?
C16 N3 C7 N1 -138.2(3) . . . . ?
C16 N3 C7 C1 100.9(3) . . . . ?
C16 N3 C7 C10 -26.0(4) . . . . ?
C17 O4 C16 O3 -4.4(5) . . . . ?
C17 O4 C16 N3 173.1(3) . . . . ?
C19 O6 C20 C21 79.9(4) . . . . ?
C19 N2 N3 C7 136.8(2) . . . . ?
C19 N2 N3 C16 -80.0(3) . . . . ?
C19 N2 C8 N1 -132.7(3) . . . . ?
C19 N2 C8 C9 48.7(4) . . . . ?
C20 O6 C19 O5 -1.7(5) . . . . ?
C20 O6 C19 N2 -178.7(3) . . . . ?
O7 C27 C28 N4 -110.2(3) . . . . ?
O7 C27 C28 N5 138.0(3) . . . . ?
O7 C27 C28 C29 10.2(4) . . . . ?
O8 C22 C23 C24 -94.4(4) . . . . ?
O8 C22 C26 C25 116.8(4) . . . . ?
O8 C27 C28 N4 64.4(3) . . . . ?
O8 C27 C28 N5 -47.4(3) . . . . ?
O8 C27 C28 C29 -175.2(2) . . . . ?
N4 C28 C29 C30 44.3(4) . . . . ?
N4 C28 C29 C34 -135.4(3) . . . . ?
N5 N6 C35 N4 2.3(3) . . . . ?
N5 N6 C35 C36 -176.3(3) . . . . ?
N5 N6 C37 O11 4.1(4) . . . . ?
N5 N6 C37 O12 179.9(2) . . . . ?
N5 C28 C29 C30 161.5(3) . . . . ?
N5 C28 C29 C34 -18.2(4) . . . . ?
N6 N5 C28 N4 5.3(3) . . . . ?
N6 N5 C28 C27 117.7(3) . . . . ?
N6 N5 C28 C29 -116.1(3) . . . . ?
N6 N5 C40 O9 -172.4(3) . . . . ?
N6 N5 C40 O10 9.4(4) . . . . ?
C22 O8 C27 O7 -0.4(4) . . . . ?
C22 O8 C27 C28 -174.8(2) . . . . ?
C22 C23 C24 C25 -34.0(5) . . . . ?
C23 C22 C26 C25 -1.0(4) . . . . ?
C23 C24 C25 C26 33.7(6) . . . . ?
C24 C25 C26 C22 -19.9(5) . . . . ?
C26 C22 C23 C24 21.2(4) . . . . ?
C27 O8 C22 C23 -81.4(3) . . . . ?
C27 O8 C22 C26 163.5(3) . . . . ?
C27 C28 C29 C30 -72.2(3) . . . . ?
C27 C28 C29 C34 108.1(3) . . . . ?
C28 N4 C35 N6 1.2(3) . . . . ?
C28 N4 C35 C36 179.7(3) . . . . ?
C28 N5 N6 C35 -4.7(3) . . . . ?
C28 N5 N6 C37 134.5(2) . . . . ?
C28 N5 C40 O9 -34.0(5) . . . . ?
C28 N5 C40 O10 147.9(3) . . . . ?
C28 C29 C30 C31 179.5(3) . . . . ?
C28 C29 C34 C33 -179.3(3) . . . . ?
C29 C30 C31 C32 0.5(5) . . . . ?
C30 C29 C34 C33 1.0(5) . . . . ?
C30 C31 C32 C33 -0.3(6) . . . . ?
C31 C32 C33 C34 0.5(6) . . . . ?
C32 C33 C34 C29 -0.9(6) . . . . ?
C34 C29 C30 C31 -0.8(5) . . . . ?
C35 N4 C28 N5 -4.0(3) . . . . ?
C35 N4 C28 C27 -120.8(3) . . . . ?
C35 N4 C28 C29 119.1(3) . . . . ?
C35 N6 C37 O11 134.2(3) . . . . ?
C35 N6 C37 O12 -50.0(4) . . . . ?
C37 O12 C38 C39 81.4(4) . . . . ?
C37 N6 C35 N4 -131.4(3) . . . . ?
C37 N6 C35 C36 50.0(4) . . . . ?
C38 O12 C37 O11 -5.2(5) . . . . ?
C38 O12 C37 N6 179.3(2) . . . . ?
C40 O10 C41 C42 -82.9(5) . . . . ?
C40 N5 N6 C35 139.2(3) . . . . ?
C40 N5 N6 C37 -81.5(3) . . . . ?
C40 N5 C28 N4 -137.2(3) . . . . ?
C40 N5 C28 C27 -24.8(4) . . . . ?
C40 N5 C28 C29 101.4(3) . . . . ?
C41 O10 C40 O9 -5.9(6) . . . . ?
C41 O10 C40 N5 172.1(3) . . . . ?
